data_1543171
loop_
_publ_author_name
'Kamalini, G. Joseline Sheeba'
'Sugaraj, Samuel R.'
'Reuben Jonathan, D.'
'Revathi, B. K.'
'Usha, G.'

_publ_section_title
;
 (<i>E</i>)-4-(4-Ethoxyphenyl)but-3-en-2-one
;
_journal_issue 4
_journal_name_full IUCrData
_journal_page_first x160610
_journal_paper_doi 10.1107/S2414314616006106
_journal_volume 1
_journal_year 2016
_chemical_formula_iupac 'C12 H14 O2'
_chemical_formula_moiety 'C12 H14 O2'
_chemical_formula_sum 'C12 H14 O2'
_chemical_formula_weight 190.23
_chemical_name_systematic
;
(<i>E</i>)-4-(4-Ethoxyphenyl)but-3-en-2-one
;
_space_group_IT_number 2
_symmetry_cell_setting triclinic
_symmetry_space_group_name_Hall '-P 1'
_symmetry_space_group_name_H-M 'P -1'
_atom_sites_solution_hydrogens geom
_atom_sites_solution_primary direct
_atom_sites_solution_secondary difmap
_audit_creation_method SHELXL-97
_cell_angle_alpha 105.5413(14)
_cell_angle_beta 102.5395(16)
_cell_angle_gamma 97.4291(14)
_cell_formula_units_Z 2
_cell_length_a 5.7634(2)
_cell_length_b 8.2218(2)
_cell_length_c 12.0915(3)
_cell_measurement_reflns_used 1858
_cell_measurement_temperature 296(2)
_cell_measurement_theta_max 25.00
_cell_measurement_theta_min 1.81
_cell_volume 528.03(3)
_computing_cell_refinement
;
APEX2 and SAINT (Bruker, 2004)
;
_computing_data_collection
;
APEX2 (Bruker, 2004)
;
_computing_data_reduction
;
SAINT and XPREP (Bruker, 2004)
;
_computing_molecular_graphics
;
ORTEP-3 for Windows (Farrugia, 2012)
;
_computing_publication_material
;
SHELXL97 (Sheldrick, 2008)
;
_computing_structure_refinement
;
SHELXL97 (Sheldrick, 2008)
;
_computing_structure_solution
;
SHELXS97 (Sheldrick, 2008)
;
_diffrn_ambient_temperature 296(2)
_diffrn_measured_fraction_theta_full 0.991
_diffrn_measured_fraction_theta_max 0.991
_diffrn_measurement_device_type 'Bruker Kappa APEXII CCD'
_diffrn_measurement_method '\w and \f scans'
_diffrn_radiation_monochromator graphite
_diffrn_radiation_source 'fine-focus sealed tube'
_diffrn_radiation_type MoK\a
_diffrn_radiation_wavelength 0.71073
_diffrn_reflns_av_R_equivalents 0.0198
_diffrn_reflns_av_sigmaI/netI 0.0168
_diffrn_reflns_limit_h_max 6
_diffrn_reflns_limit_h_min -6
_diffrn_reflns_limit_k_max 9
_diffrn_reflns_limit_k_min -9
_diffrn_reflns_limit_l_max 14
_diffrn_reflns_limit_l_min -14
_diffrn_reflns_number 7360
_diffrn_reflns_theta_full 25.00
_diffrn_reflns_theta_max 25.00
_diffrn_reflns_theta_min 1.81
_exptl_absorpt_coefficient_mu 0.080
_exptl_absorpt_correction_T_max 0.9802
_exptl_absorpt_correction_T_min 0.9763
_exptl_absorpt_correction_type multi-scan
_exptl_absorpt_process_details
;
(SADABS; Bruker, 2004)
;
_exptl_crystal_colour colorless
_exptl_crystal_density_diffrn 1.196
_exptl_crystal_density_method 'not measured'
_exptl_crystal_description block
_exptl_crystal_F_000 204
_exptl_crystal_size_max 0.30
_exptl_crystal_size_mid 0.25
_exptl_crystal_size_min 0.25
_refine_diff_density_max 0.165
_refine_diff_density_min -0.128
_refine_ls_extinction_coef 0.029(7)
_refine_ls_extinction_expression Fc^*^=kFc[1+0.001xFc^2^\l^3^/sin(2\q)]^-1/4^
_refine_ls_extinction_method
;
SHELXL97 (Sheldrick, 2008)
;
_refine_ls_goodness_of_fit_ref 1.031
_refine_ls_hydrogen_treatment constr
_refine_ls_matrix_type full
_refine_ls_number_parameters 130
_refine_ls_number_reflns 1842
_refine_ls_number_restraints 0
_refine_ls_restrained_S_all 1.031
_refine_ls_R_factor_all 0.0461
_refine_ls_R_factor_gt 0.0391
_refine_ls_shift/su_max 0.000
_refine_ls_shift/su_mean 0.000
_refine_ls_structure_factor_coef Fsqd
_refine_ls_weighting_details 'calc w=1/[\s^2^(Fo^2^)+(0.0652P)^2^+0.0923P] where P=(Fo^2^+2Fc^2^)/3'
_refine_ls_weighting_scheme calc
_refine_ls_wR_factor_gt 0.1129
_refine_ls_wR_factor_ref 0.1210
_reflns_number_gt 1589
_reflns_number_total 1858
_reflns_threshold_expression >2sigma(I)
_cod_data_source_file su4027sup1.cif
_cod_data_source_block I
_cod_database_code 1543171

loop_
_symmetry_equiv_pos_as_xyz
'x, y, z'
'-x, -y, -z'

loop_
_atom_site_type_symbol
_atom_site_label
_atom_site_fract_x
_atom_site_fract_y
_atom_site_fract_z
_atom_site_U_iso_or_equiv
_atom_site_adp_type
_atom_site_calc_flag
_atom_site_refinement_flags
_atom_site_occupancy
_atom_site_symmetry_multiplicity
C C1 1.0703(4) 0.3733(2) 0.64921(17) 0.0787(6) Uani d . 1 1
H H1A 1.1266 0.4691 0.6242 0.118 Uiso calc R 1 1
H H1B 1.2069 0.3329 0.6860 0.118 Uiso calc R 1 1
H H1C 0.9777 0.4089 0.7053 0.118 Uiso calc R 1 1
C C2 0.9134(3) 0.2306(2) 0.54296(13) 0.0568(4) Uani d . 1 1
H H2A 1.0055 0.1920 0.4860 0.068 Uiso calc R 1 1
H H2B 0.8529 0.1336 0.5671 0.068 Uiso calc R 1 1
C C3 0.5377(3) 0.19381(18) 0.39674(12) 0.0474(4) Uani d . 1 1
C C4 0.5370(3) 0.02313(18) 0.33933(13) 0.0504(4) Uani d . 1 1
H H4 0.6675 -0.0263 0.3639 0.060 Uiso calc R 1 1
C C5 0.3417(3) -0.07347(17) 0.24538(12) 0.0485(4) Uani d . 1 1
H H5 0.3427 -0.1878 0.2076 0.058 Uiso calc R 1 1
C C6 0.1442(2) -0.00352(17) 0.20622(11) 0.0439(3) Uani d . 1 1
C C7 0.1524(3) 0.16901(19) 0.26405(13) 0.0526(4) Uani d . 1 1
H H7 0.0239 0.2197 0.2389 0.063 Uiso calc R 1 1
C C8 0.3449(3) 0.26628(19) 0.35711(13) 0.0552(4) Uani d . 1 1
H H8 0.3457 0.3814 0.3937 0.066 Uiso calc R 1 1
C C9 -0.0692(2) -0.10142(18) 0.10940(12) 0.0458(4) Uani d . 1 1
H H9 -0.1907 -0.0412 0.0912 0.055 Uiso calc R 1 1
C C10 -0.1105(2) -0.26480(17) 0.04465(12) 0.0476(4) Uani d . 1 1
H H10 0.0082 -0.3277 0.0617 0.057 Uiso calc R 1 1
C C11 -0.3285(3) -0.35470(17) -0.05185(12) 0.0468(4) Uani d . 1 1
C C12 -0.5374(3) -0.26762(19) -0.07783(14) 0.0553(4) Uani d . 1 1
H H12A -0.4946 -0.1819 -0.1143 0.083 Uiso calc R 1 1
H H12B -0.5756 -0.2137 -0.0050 0.083 Uiso calc R 1 1
H H12C -0.6759 -0.3514 -0.1308 0.083 Uiso calc R 1 1
O O1 0.71689(19) 0.29938(13) 0.49135(9) 0.0613(3) Uani d . 1 1
O O2 -0.3390(2) -0.50178(14) -0.11143(10) 0.0720(4) Uani d . 1 1

loop_
_atom_site_aniso_label
_atom_site_aniso_U_11
_atom_site_aniso_U_22
_atom_site_aniso_U_33
_atom_site_aniso_U_12
_atom_site_aniso_U_13
_atom_site_aniso_U_23
C1 0.0714(12) 0.0707(12) 0.0673(11) -0.0023(9) -0.0184(9) 0.0142(9)
C2 0.0512(9) 0.0588(9) 0.0510(8) 0.0044(7) 0.0005(7) 0.0147(7)
C3 0.0465(8) 0.0436(8) 0.0425(7) 0.0015(6) 0.0051(6) 0.0061(6)
C4 0.0476(8) 0.0454(8) 0.0509(8) 0.0119(6) 0.0038(6) 0.0090(6)
C5 0.0524(8) 0.0375(7) 0.0469(7) 0.0077(6) 0.0066(6) 0.0043(6)
C6 0.0429(7) 0.0427(7) 0.0415(7) 0.0052(6) 0.0082(6) 0.0089(6)
C7 0.0472(8) 0.0467(8) 0.0545(8) 0.0132(6) 0.0038(6) 0.0058(6)
C8 0.0546(9) 0.0416(8) 0.0556(8) 0.0102(7) 0.0038(7) 0.0005(6)
C9 0.0427(7) 0.0443(8) 0.0462(7) 0.0100(6) 0.0064(6) 0.0107(6)
C10 0.0431(8) 0.0443(8) 0.0492(8) 0.0109(6) 0.0032(6) 0.0104(6)
C11 0.0471(8) 0.0408(8) 0.0455(7) 0.0069(6) 0.0040(6) 0.0093(6)
C12 0.0475(8) 0.0515(9) 0.0555(8) 0.0108(7) 0.0000(6) 0.0080(7)
O1 0.0563(7) 0.0474(6) 0.0569(6) 0.0046(5) -0.0103(5) 0.0007(5)
O2 0.0704(8) 0.0453(6) 0.0747(8) 0.0177(5) -0.0096(6) -0.0035(5)

loop_
_atom_type_symbol
_atom_type_description
_atom_type_scat_dispersion_real
_atom_type_scat_dispersion_imag
_atom_type_scat_source
C C 0.0033 0.0016 'International Tables Vol C Tables 4.2.6.8 and 6.1.1.4'
H H 0.0000 0.0000 'International Tables Vol C Tables 4.2.6.8 and 6.1.1.4'
O O 0.0106 0.0060 'International Tables Vol C Tables 4.2.6.8 and 6.1.1.4'

loop_
_geom_angle_atom_site_label_1
_geom_angle_atom_site_label_2
_geom_angle_atom_site_label_3
_geom_angle
C2 C1 H1A 109.5
C2 C1 H1B 109.5
H1A C1 H1B 109.5
C2 C1 H1C 109.5
H1A C1 H1C 109.5
H1B C1 H1C 109.5
O1 C2 C1 106.73(13)
O1 C2 H2A 110.4
C1 C2 H2A 110.4
O1 C2 H2B 110.4
C1 C2 H2B 110.4
H2A C2 H2B 108.6
O1 C3 C8 115.88(13)
O1 C3 C4 124.88(13)
C8 C3 C4 119.25(13)
C5 C4 C3 119.86(13)
C5 C4 H4 120.1
C3 C4 H4 120.1
C4 C5 C6 121.55(13)
C4 C5 H5 119.2
C6 C5 H5 119.2
C5 C6 C7 117.24(13)
C5 C6 C9 123.62(13)
C7 C6 C9 119.14(13)
C8 C7 C6 121.84(14)
C8 C7 H7 119.1
C6 C7 H7 119.1
C7 C8 C3 120.25(13)
C7 C8 H8 119.9
C3 C8 H8 119.9
C10 C9 C6 128.01(13)
C10 C9 H9 116.0
C6 C9 H9 116.0
C9 C10 C11 125.16(13)
C9 C10 H10 117.4
C11 C10 H10 117.4
O2 C11 C10 119.43(13)
O2 C11 C12 119.80(13)
C10 C11 C12 120.77(12)
C11 C12 H12A 109.5
C11 C12 H12B 109.5
H12A C12 H12B 109.5
C11 C12 H12C 109.5
H12A C12 H12C 109.5
H12B C12 H12C 109.5
C3 O1 C2 119.21(12)

loop_
_geom_bond_atom_site_label_1
_geom_bond_atom_site_label_2
_geom_bond_distance
C1 C2 1.502(2)
C1 H1A 0.9600
C1 H1B 0.9600
C1 H1C 0.9600
C2 O1 1.4281(18)
C2 H2A 0.9700
C2 H2B 0.9700
C3 O1 1.3608(17)
C3 C8 1.383(2)
C3 C4 1.388(2)
C4 C5 1.385(2)
C4 H4 0.9300
C5 C6 1.3897(19)
C5 H5 0.9300
C6 C7 1.393(2)
C6 C9 1.4648(19)
C7 C8 1.372(2)
C7 H7 0.9300
C8 H8 0.9300
C9 C10 1.322(2)
C9 H9 0.9300
C10 C11 1.4653(19)
C10 H10 0.9300
C11 O2 1.2166(17)
C11 C12 1.4966(19)
C12 H12A 0.9600
C12 H12B 0.9600
C12 H12C 0.9600

loop_
_geom_hbond_atom_site_label_D
_geom_hbond_atom_site_label_H
_geom_hbond_atom_site_label_A
_geom_hbond_site_symmetry_A
_geom_hbond_distance_DH
_geom_hbond_distance_HA
_geom_hbond_distance_DA
_geom_hbond_angle_DHA
C5 H5 O2 2_545 0.93 2.50 3.4298(17) 178
C10 H10 O2 2_545 0.93 2.57 3.5006(17) 179

loop_
_geom_torsion_atom_site_label_1
_geom_torsion_atom_site_label_2
_geom_torsion_atom_site_label_3
_geom_torsion_atom_site_label_4
_geom_torsion
O1 C3 C4 C5 178.51(13)
C8 C3 C4 C5 -1.6(2)
C3 C4 C5 C6 0.2(2)
C4 C5 C6 C7 1.1(2)
C4 C5 C6 C9 -178.37(12)
C5 C6 C7 C8 -1.0(2)
C9 C6 C7 C8 178.49(13)
C6 C7 C8 C3 -0.4(2)
O1 C3 C8 C7 -178.41(13)
C4 C3 C8 C7 1.7(2)
C5 C6 C9 C10 -0.4(2)
C7 C6 C9 C10 -179.84(14)
C6 C9 C10 C11 -179.57(12)
C9 C10 C11 O2 174.48(14)
C9 C10 C11 C12 -5.5(2)
C8 C3 O1 C2 175.46(13)
C4 C3 O1 C2 -4.6(2)
C1 C2 O1 C3 -176.21(13)

_cod_database_fobs_code 1543171
